data_9010622
loop_
_publ_author_name
'Balic-Zunic T'
'Makovicky, E.'

_publ_section_title
;
 The crystal structure of kudriavite, (Cd,Pb)Bi2S4
;
_journal_name_full 'The Canadian Mineralogist'
_journal_page_first 437
_journal_page_last 443
_journal_paper_doi 10.2113/gscanmin.45.3.437
_journal_volume 45
_journal_year 2007
_chemical_formula_sum 'Bi4.173 Cd In0.771 Pb3.06 S7.6 Se0.4'
_chemical_name_mineral Kudriavite
_space_group_IT_number 12
_symmetry_space_group_name_Hall '-C 2y'
_symmetry_space_group_name_H-M 'C 1 2/m 1'
_cell_angle_alpha 90
_cell_angle_beta 115.59
_cell_angle_gamma 90
_cell_length_a 13.095
_cell_length_b 4.0032
_cell_length_c 14.711
_cell_formula_units_Z 2
_cell_volume 695.532
_database_code_amcsd 0006143
_exptl_crystal_density_diffrn 9.465
_cod_original_formula_sum 'Cd Pb3.06 Bi4.173 In.771 (S7.6 Se.4)'
_cod_database_code 9010622

loop_
_space_group_symop_operation_xyz
x,y,z
1/2+x,1/2+y,z
x,-y,z
1/2+x,1/2-y,z
-x,y,-z
1/2-x,1/2+y,-z
-x,-y,-z
1/2-x,1/2-y,-z

loop_
_atom_site_aniso_label
_atom_site_aniso_U_11
_atom_site_aniso_U_22
_atom_site_aniso_U_33
_atom_site_aniso_U_12
_atom_site_aniso_U_13
_atom_site_aniso_U_23
Cd4 0.01510 0.01630 0.02060 0.00000 0.00500 0.00000
Pb2 0.02650 0.01890 0.03510 0.00000 0.01310 0.00000
Bi1 0.02060 0.01700 0.02230 0.00000 0.00760 0.00000
Bi2* 0.01300 0.01940 0.01400 0.00000 -0.00300 0.00000
Pb2* 0.02000 0.01860 0.02400 0.00000 0.00300 0.00000
Bi3 0.01830 0.01500 0.02810 0.00000 0.01000 0.00000
In3 0.01830 0.01500 0.02810 0.00000 0.01000 0.00000
Bi3* 0.00700 0.01500 0.02800 0.00000 0.00500 0.00000
In3* 0.00700 0.01500 0.02800 0.00000 0.00500 0.00000
S1 0.01500 0.01500 0.02200 0.00000 0.00300 0.00000
Se1 0.01500 0.01500 0.02200 0.00000 0.00300 0.00000
S2 0.01800 0.01800 0.02600 0.00000 0.00700 0.00000
Se2 0.01800 0.01800 0.02600 0.00000 0.00700 0.00000
S3 0.02600 0.01900 0.02200 0.00000 0.01200 0.00000
Se3 0.02600 0.01900 0.02200 0.00000 0.01200 0.00000
S4 0.01900 0.01600 0.01800 0.00000 0.00800 0.00000
Se4 0.01900 0.01600 0.01800 0.00000 0.00800 0.00000

loop_
_atom_site_label
_atom_site_fract_x
_atom_site_fract_y
_atom_site_fract_z
_atom_site_occupancy
_atom_site_U_iso_or_equiv
Cd4 0.50000 0.50000 0.50000 1.00000 0.01830
Pb2 0.21088 0.00000 0.35684 1.00000 0.02690
Bi1 0.34837 0.50000 0.13540 1.00000 0.02050
Bi2* 0.21900 0.00000 0.36600 0.47000 0.01830
Pb2* 0.20300 0.00000 0.34800 0.53000 0.02300
Bi3 0.50000 0.00000 0.00000 0.60300 0.02050
In3 0.50000 0.00000 0.00000 0.39700 0.02050
Bi3* 0.50000 0.00000 0.00000 0.63000 0.01780
In3* 0.51900 0.00000 0.00800 0.18700 0.01700
S1 0.50360 0.00000 0.18820 0.95000 0.01910
Se1 0.50360 0.00000 0.18820 0.05000 0.01910
S2 0.16330 0.00000 0.06030 0.95000 0.02120
Se2 0.16330 0.00000 0.06030 0.05000 0.02120
S3 0.33370 0.50000 0.32130 0.95000 0.02160
Se3 0.33370 0.50000 0.32130 0.05000 0.02160
S4 0.12150 0.50000 0.45900 0.95000 0.01740
Se4 0.12150 0.50000 0.45900 0.05000 0.01740

loop_
_cod_related_entry_id
_cod_related_entry_database
_cod_related_entry_code
1 AMCSD 0006143
